data_7209073
loop_
_publ_author_name
'Zhu, Xia'
'Chen, Qian'
'Yang, Zhi'
'Li, Bao-Long'
'Li, Hai-Yan'

_publ_section_title
;
 Tuning zinc(ii) coordination polymers based on
 bis(1,2,4-triazol-1-yl)ethane and 5-substituted
 1,3-benzenedicarboxylates: syntheses, structures and properties
;
_journal_issue 3
_journal_name_full CrystEngComm
_journal_page_first 471
_journal_paper_doi 10.1039/c2ce26515j
_journal_volume 15
_journal_year 2013
_chemical_formula_sum 'C30 H31 N12 O16.5 Zn3'
_chemical_formula_weight 1019.78
_chemical_name_systematic
;
?
;
_space_group_IT_number 15
_symmetry_cell_setting monoclinic
_symmetry_Int_Tables_number 15
_symmetry_space_group_name_Hall '-C 2yc'
_symmetry_space_group_name_H-M 'C 1 2/c 1'
_atom_sites_solution_hydrogens geom
_atom_sites_solution_primary direct
_atom_sites_solution_secondary difmap
_audit_creation_method SHELXL-97
_cell_angle_alpha 90.00
_cell_angle_beta 104.683(3)
_cell_angle_gamma 90.00
_cell_formula_units_Z 4
_cell_length_a 17.860(2)
_cell_length_b 9.6438(10)
_cell_length_c 23.297(3)
_cell_measurement_reflns_used 7928
_cell_measurement_temperature 223(2)
_cell_measurement_theta_max 27.5
_cell_measurement_theta_min 3.2
_cell_volume 3881.6(8)
_computing_cell_refinement CrystalClear
_computing_data_collection CrystalClear
_computing_data_reduction CrystalStructure
_computing_molecular_graphics 'Bruker SHELXTL'
_computing_publication_material 'Bruker SHELXTL'
_computing_structure_refinement 'SHELXL-97 (Sheldrick, 1997)'
_computing_structure_solution 'SHELXS-97 (Sheldrick, 1990)'
_diffrn_ambient_temperature 223(2)
_diffrn_detector_area_resol_mean 14.63
_diffrn_measured_fraction_theta_full 0.990
_diffrn_measured_fraction_theta_max 0.990
_diffrn_measurement_device_type 'Rigaku Saturn'
_diffrn_measurement_method \w
_diffrn_radiation_monochromator graphite
_diffrn_radiation_source 'fine-focus sealed tube'
_diffrn_radiation_type MoK\a
_diffrn_radiation_wavelength 0.71075
_diffrn_reflns_av_R_equivalents 0.0638
_diffrn_reflns_av_sigmaI/netI 0.0908
_diffrn_reflns_limit_h_max 20
_diffrn_reflns_limit_h_min -23
_diffrn_reflns_limit_k_max 10
_diffrn_reflns_limit_k_min -12
_diffrn_reflns_limit_l_max 30
_diffrn_reflns_limit_l_min -24
_diffrn_reflns_number 10897
_diffrn_reflns_theta_full 27.49
_diffrn_reflns_theta_max 27.49
_diffrn_reflns_theta_min 3.19
_diffrn_standards_decay_% 0
_diffrn_standards_interval_count 0
_diffrn_standards_interval_time 0
_diffrn_standards_number 0
_exptl_absorpt_coefficient_mu 1.929
_exptl_absorpt_correction_T_max 0.7607
_exptl_absorpt_correction_T_min 0.6990
_exptl_absorpt_correction_type multi-scan
_exptl_absorpt_process_details 'Jacobson, R. (1998) Private communication'
_exptl_crystal_colour colorless
_exptl_crystal_density_diffrn 1.745
_exptl_crystal_density_method 'not measured'
_exptl_crystal_description block
_exptl_crystal_F_000 2068
_exptl_crystal_size_max 0.20
_exptl_crystal_size_mid 0.17
_exptl_crystal_size_min 0.15
_refine_diff_density_max 1.788
_refine_diff_density_min -0.491
_refine_diff_density_rms 0.125
_refine_ls_extinction_method none
_refine_ls_goodness_of_fit_ref 1.078
_refine_ls_hydrogen_treatment mixed
_refine_ls_matrix_type full
_refine_ls_number_parameters 293
_refine_ls_number_reflns 4413
_refine_ls_number_restraints 5
_refine_ls_restrained_S_all 1.077
_refine_ls_R_factor_all 0.1118
_refine_ls_R_factor_gt 0.0688
_refine_ls_shift/su_max 0.000
_refine_ls_shift/su_mean 0.000
_refine_ls_structure_factor_coef Fsqd
_refine_ls_weighting_details 'calc w=1/[\s^2^(Fo^2^)+(0.0776P)^2^+3.7388P] where P=(Fo^2^+2Fc^2^)/3'
_refine_ls_weighting_scheme calc
_refine_ls_wR_factor_gt 0.1492
_refine_ls_wR_factor_ref 0.1694
_reflns_number_gt 3054
_reflns_number_total 4413
_reflns_threshold_expression >2sigma(I)
_cod_data_source_file c2ce26515j.txt
_cod_data_source_block Zn-bte-btc
_cod_depositor_comments
;
The following automatic conversions were performed:

'_exptl_absorpt_correction_type' value 'Multi-scan' changed to
'multi-scan' according to
/home/saulius/struct/CIF-dictionaries/cif_core.dic dictionary named
'cif_core.dic' version 2.4.2 from 2011-04-26.

Automatic conversion script
Id: cif_fix_values 1891 2012-01-12 08:04:46Z andrius 
;
_cod_original_formula_sum 'C30 H31 N12 O16.50 Zn3'
_cod_database_code 7209073

loop_
_symmetry_equiv_pos_as_xyz
'x, y, z'
'-x, y, -z+1/2'
'x+1/2, y+1/2, z'
'-x+1/2, y+1/2, -z+1/2'
'-x, -y, -z'
'x, -y, z-1/2'
'-x+1/2, -y+1/2, -z'
'x+1/2, -y+1/2, z-1/2'

loop_
_atom_site_label
_atom_site_type_symbol
_atom_site_fract_x
_atom_site_fract_y
_atom_site_fract_z
_atom_site_U_iso_or_equiv
_atom_site_adp_type
_atom_site_occupancy
_atom_site_symmetry_multiplicity
_atom_site_calc_flag
_atom_site_refinement_flags
Zn1 Zn 0.5000 0.68838(9) 0.7500 0.0257(2) Uani 1 2 d S
Zn2 Zn 0.71594(4) 0.54899(7) 0.48528(3) 0.0246(2) Uani 1 1 d .
O1 O 0.8005(2) 0.5564(4) 0.44493(17) 0.0270(9) Uani 1 1 d .
O2 O 0.8236(2) 0.3535(4) 0.48868(18) 0.0325(9) Uani 1 1 d .
O3 O 1.0809(2) 0.1348(4) 0.50618(18) 0.0331(10) Uani 1 1 d .
O4 O 1.1557(2) 0.2099(4) 0.45016(18) 0.0338(10) Uani 1 1 d .
O5 O 1.0713(2) 0.6070(6) 0.3128(2) 0.0508(13) Uani 1 1 d .
O6 O 0.9703(2) 0.7277(4) 0.31908(16) 0.0313(9) Uani 1 1 d .
O7 O 0.6477(2) 0.3866(4) 0.44976(17) 0.0280(9) Uani 1 1 d D
H1W H 0.650(4) 0.311(4) 0.468(2) 0.034 Uiso 1 1 d D
H2W H 0.6016(15) 0.408(6) 0.435(3) 0.034 Uiso 1 1 d D
O8 O 0.5054(2) 0.5747(4) 0.59170(18) 0.0341(10) Uani 1 1 d D
H3W H 0.527(3) 0.640(5) 0.615(2) 0.041 Uiso 1 1 d D
H4W H 0.524(3) 0.583(6) 0.5619(16) 0.041 Uiso 1 1 d D
O9 O 1.0000 0.3166(12) 0.2500 0.053(4) Uani 0.50 2 d SP
N1 N 0.6557(3) 0.3734(5) 0.7452(2) 0.0332(12) Uani 1 1 d .
N2 N 0.6857(3) 0.3967(6) 0.8044(2) 0.0425(14) Uani 1 1 d .
N3 N 0.5865(3) 0.5416(5) 0.7670(2) 0.0321(11) Uani 1 1 d .
N4 N 0.7546(3) 0.4203(5) 0.6575(2) 0.0304(11) Uani 1 1 d .
N5 N 0.7428(3) 0.5562(5) 0.6685(2) 0.0371(12) Uani 1 1 d .
N6 N 0.7408(3) 0.5232(5) 0.57319(19) 0.0257(10) Uani 1 1 d .
C1 C 0.6907(4) 0.2675(6) 0.7152(3) 0.0396(15) Uani 1 1 d .
H1A H 0.6544 0.2435 0.6774 0.048 Uiso 1 1 calc R
H1B H 0.7003 0.1837 0.7397 0.048 Uiso 1 1 calc R
C2 C 0.7654(4) 0.3158(7) 0.7036(3) 0.0440(17) Uani 1 1 d .
H2A H 0.7984 0.3538 0.7404 0.053 Uiso 1 1 calc R
H2B H 0.7923 0.2360 0.6921 0.053 Uiso 1 1 calc R
C3 C 0.6419(4) 0.4982(7) 0.8154(3) 0.0378(15) Uani 1 1 d .
H3A H 0.6483 0.5373 0.8534 0.045 Uiso 1 1 calc R
C4 C 0.5975(4) 0.4599(6) 0.7241(3) 0.0339(14) Uani 1 1 d .
H4A H 0.5683 0.4629 0.6844 0.041 Uiso 1 1 calc R
C5 C 0.7341(3) 0.6140(6) 0.6157(3) 0.0336(14) Uani 1 1 d .
H5A H 0.7244 0.7090 0.6086 0.040 Uiso 1 1 calc R
C6 C 0.7538(3) 0.4021(6) 0.6016(2) 0.0283(12) Uani 1 1 d .
H6A H 0.7613 0.3169 0.5842 0.034 Uiso 1 1 calc R
C7 C 0.9143(3) 0.4393(5) 0.4378(2) 0.0227(11) Uani 1 1 d .
C8 C 0.9673(3) 0.3347(6) 0.4595(2) 0.0234(11) Uani 1 1 d .
H8A H 0.9564 0.2688 0.4860 0.028 Uiso 1 1 calc R
C9 C 1.0360(3) 0.3263(6) 0.4425(2) 0.0260(12) Uani 1 1 d .
C10 C 1.0511(3) 0.4206(6) 0.4019(2) 0.0277(12) Uani 1 1 d .
H10A H 1.0972 0.4136 0.3896 0.033 Uiso 1 1 calc R
C11 C 0.9982(3) 0.5260(6) 0.3792(2) 0.0254(12) Uani 1 1 d .
C12 C 0.9299(3) 0.5362(6) 0.3975(2) 0.0249(12) Uani 1 1 d .
H12A H 0.8944 0.6078 0.3829 0.030 Uiso 1 1 calc R
C13 C 0.8419(3) 0.4485(6) 0.4587(2) 0.0228(11) Uani 1 1 d .
C14 C 1.0934(3) 0.2160(6) 0.4689(2) 0.0271(12) Uani 1 1 d .
C15 C 1.0158(3) 0.6255(6) 0.3345(2) 0.0308(13) Uani 1 1 d .

loop_
_atom_site_aniso_label
_atom_site_aniso_U_11
_atom_site_aniso_U_22
_atom_site_aniso_U_33
_atom_site_aniso_U_23
_atom_site_aniso_U_13
_atom_site_aniso_U_12
Zn1 0.0307(5) 0.0255(5) 0.0251(5) 0.000 0.0146(4) 0.000
Zn2 0.0243(3) 0.0269(4) 0.0252(3) 0.0067(3) 0.0114(2) 0.0080(3)
O1 0.0236(19) 0.027(2) 0.035(2) 0.0057(17) 0.0152(16) 0.0111(18)
O2 0.029(2) 0.030(2) 0.044(2) 0.0074(19) 0.0193(18) 0.0064(18)
O3 0.034(2) 0.035(2) 0.035(2) 0.0143(19) 0.0175(18) 0.0091(19)
O4 0.029(2) 0.036(2) 0.042(2) 0.0174(19) 0.0199(17) 0.0160(19)
O5 0.034(2) 0.073(3) 0.054(3) 0.026(3) 0.028(2) 0.013(3)
O6 0.044(2) 0.028(2) 0.026(2) 0.0099(17) 0.0167(17) 0.005(2)
O7 0.023(2) 0.026(2) 0.035(2) 0.0075(17) 0.0079(17) 0.0070(19)
O8 0.035(2) 0.043(3) 0.024(2) -0.0025(19) 0.0074(17) -0.004(2)
O9 0.105(12) 0.013(6) 0.042(7) 0.000 0.021(7) 0.000
N1 0.048(3) 0.035(3) 0.021(2) 0.009(2) 0.016(2) 0.010(3)
N2 0.053(3) 0.049(3) 0.024(3) 0.003(2) 0.007(2) 0.013(3)
N3 0.039(3) 0.031(3) 0.029(3) 0.002(2) 0.013(2) 0.006(2)
N4 0.037(3) 0.033(3) 0.021(2) 0.003(2) 0.008(2) 0.012(2)
N5 0.048(3) 0.034(3) 0.030(3) -0.005(2) 0.013(2) 0.001(3)
N6 0.022(2) 0.032(3) 0.023(2) -0.002(2) 0.0057(18) 0.000(2)
C1 0.065(4) 0.030(3) 0.029(3) 0.006(3) 0.023(3) 0.010(3)
C2 0.048(4) 0.052(4) 0.038(3) 0.020(3) 0.022(3) 0.026(3)
C3 0.050(4) 0.038(4) 0.026(3) 0.004(3) 0.012(3) 0.009(3)
C4 0.042(4) 0.030(3) 0.029(3) 0.000(3) 0.007(3) 0.005(3)
C5 0.040(3) 0.026(3) 0.037(3) -0.010(3) 0.013(3) -0.002(3)
C6 0.029(3) 0.031(3) 0.025(3) 0.004(2) 0.007(2) 0.006(3)
C7 0.020(3) 0.023(3) 0.027(3) 0.003(2) 0.010(2) 0.003(2)
C8 0.021(3) 0.025(3) 0.026(3) 0.004(2) 0.009(2) 0.003(2)
C9 0.023(3) 0.029(3) 0.028(3) 0.000(2) 0.009(2) 0.006(2)
C10 0.025(3) 0.035(3) 0.028(3) 0.006(2) 0.015(2) 0.007(3)
C11 0.027(3) 0.026(3) 0.027(3) 0.006(2) 0.012(2) 0.003(2)
C12 0.026(3) 0.029(3) 0.022(3) 0.000(2) 0.009(2) 0.007(3)
C13 0.019(3) 0.026(3) 0.025(3) -0.001(2) 0.008(2) -0.001(2)
C14 0.026(3) 0.029(3) 0.027(3) 0.001(2) 0.009(2) 0.010(3)
C15 0.029(3) 0.035(3) 0.028(3) 0.004(3) 0.005(2) 0.001(3)

loop_
_atom_type_symbol
_atom_type_description
_atom_type_scat_dispersion_real
_atom_type_scat_dispersion_imag
_atom_type_scat_source
C C 0.0033 0.0016 'International Tables Vol C Tables 4.2.6.8 and 6.1.1.4'
H H 0.0000 0.0000 'International Tables Vol C Tables 4.2.6.8 and 6.1.1.4'
N N 0.0061 0.0033 'International Tables Vol C Tables 4.2.6.8 and 6.1.1.4'
O O 0.0106 0.0060 'International Tables Vol C Tables 4.2.6.8 and 6.1.1.4'
Zn Zn 0.2839 1.4301 'International Tables Vol C Tables 4.2.6.8 and 6.1.1.4'

loop_
_geom_angle_atom_site_label_1
_geom_angle_atom_site_label_2
_geom_angle_atom_site_label_3
_geom_angle
_geom_angle_site_symmetry_1
_geom_angle_site_symmetry_3
O6 Zn1 O6 132.0(2) 8_466 7_666
O6 Zn1 N3 95.42(18) 8_466 2_656
O6 Zn1 N3 117.71(18) 7_666 2_656
O6 Zn1 N3 117.71(18) 8_466 .
O6 Zn1 N3 95.42(18) 7_666 .
N3 Zn1 N3 93.1(3) 2_656 .
O4 Zn2 O1 100.32(16) 3_455 .
O4 Zn2 N6 119.04(18) 3_455 .
O1 Zn2 N6 119.69(17) . .
O4 Zn2 O7 103.47(17) 3_455 .
O1 Zn2 O7 106.69(16) . .
N6 Zn2 O7 106.06(17) . .
C13 O1 Zn2 108.5(3) . .
C14 O4 Zn2 109.0(3) . 3_545
C15 O6 Zn1 105.1(4) . 7_666
Zn2 O7 H1W 121(4) . .
Zn2 O7 H2W 114(4) . .
H1W O7 H2W 110(6) . .
H3W O8 H4W 104(3) . .
C4 N1 N2 109.9(5) . .
C4 N1 C1 130.6(5) . .
N2 N1 C1 119.4(5) . .
C3 N2 N1 102.7(5) . .
C4 N3 C3 103.1(5) . .
C4 N3 Zn1 120.7(4) . .
C3 N3 Zn1 136.2(4) . .
C6 N4 N5 110.6(5) . .
C6 N4 C2 127.5(5) . .
N5 N4 C2 121.8(5) . .
C5 N5 N4 102.6(5) . .
C6 N6 C5 104.0(5) . .
C6 N6 Zn2 125.6(4) . .
C5 N6 Zn2 129.4(4) . .
N1 C1 C2 112.1(5) . .
N1 C1 H1A 109.2 . .
C2 C1 H1A 109.2 . .
N1 C1 H1B 109.2 . .
C2 C1 H1B 109.2 . .
H1A C1 H1B 107.9 . .
N4 C2 C1 113.0(5) . .
N4 C2 H2A 109.0 . .
C1 C2 H2A 109.0 . .
N4 C2 H2B 109.0 . .
C1 C2 H2B 109.0 . .
H2A C2 H2B 107.8 . .
N2 C3 N3 114.1(6) . .
N2 C3 H3A 123.0 . .
N3 C3 H3A 123.0 . .
N1 C4 N3 110.3(5) . .
N1 C4 H4A 124.9 . .
N3 C4 H4A 124.9 . .
N5 C5 N6 113.4(5) . .
N5 C5 H5A 123.3 . .
N6 C5 H5A 123.3 . .
N4 C6 N6 109.4(5) . .
N4 C6 H6A 125.3 . .
N6 C6 H6A 125.3 . .
C8 C7 C12 119.8(5) . .
C8 C7 C13 119.3(5) . .
C12 C7 C13 120.9(5) . .
C9 C8 C7 120.6(5) . .
C9 C8 H8A 119.7 . .
C7 C8 H8A 119.7 . .
C8 C9 C10 119.8(5) . .
C8 C9 C14 119.3(5) . .
C10 C9 C14 121.0(5) . .
C9 C10 C11 120.4(5) . .
C9 C10 H10A 119.8 . .
C11 C10 H10A 119.8 . .
C12 C11 C10 119.7(5) . .
C12 C11 C15 121.3(5) . .
C10 C11 C15 119.1(5) . .
C11 C12 C7 119.7(5) . .
C11 C12 H12A 120.2 . .
C7 C12 H12A 120.2 . .
O2 C13 O1 121.8(5) . .
O2 C13 C7 120.7(5) . .
O1 C13 C7 117.5(5) . .
O3 C14 O4 122.3(5) . .
O3 C14 C9 120.9(5) . .
O4 C14 C9 116.9(5) . .
O5 C15 O6 121.3(6) . .
O5 C15 C11 121.4(5) . .
O6 C15 C11 117.3(5) . .

loop_
_geom_bond_atom_site_label_1
_geom_bond_atom_site_label_2
_geom_bond_distance
_geom_bond_site_symmetry_2
Zn1 O6 1.990(4) 8_466
Zn1 O6 1.990(4) 7_666
Zn1 N3 2.058(5) 2_656
Zn1 N3 2.058(5) .
Zn2 O4 1.946(4) 3_455
Zn2 O1 1.973(4) .
Zn2 N6 1.998(4) .
Zn2 O7 2.028(4) .
O1 C13 1.269(6) .
O2 C13 1.244(6) .
O3 C14 1.231(7) .
O4 C14 1.296(6) .
O4 Zn2 1.946(4) 3_545
O5 C15 1.234(7) .
O6 C15 1.270(7) .
O6 Zn1 1.990(4) 7_666
O7 H1W 0.84(2) .
O7 H2W 0.83(2) .
O8 H3W 0.85(2) .
O8 H4W 0.847(19) .
N1 C4 1.326(8) .
N1 N2 1.365(7) .
N1 C1 1.464(7) .
N2 C3 1.319(8) .
N3 C4 1.326(7) .
N3 C3 1.364(8) .
N4 C6 1.312(7) .
N4 N5 1.362(7) .
N4 C2 1.450(7) .
N5 C5 1.322(8) .
N6 C6 1.334(7) .
N6 C5 1.350(7) .
C1 C2 1.500(9) .
C1 H1A 0.9800 .
C1 H1B 0.9800 .
C2 H2A 0.9800 .
C2 H2B 0.9800 .
C3 H3A 0.9400 .
C4 H4A 0.9400 .
C5 H5A 0.9400 .
C6 H6A 0.9400 .
C7 C8 1.389(7) .
C7 C12 1.401(7) .
C7 C13 1.497(7) .
C8 C9 1.384(7) .
C8 H8A 0.9400 .
C9 C10 1.387(8) .
C9 C14 1.497(8) .
C10 C11 1.397(8) .
C10 H10A 0.9400 .
C11 C12 1.395(7) .
C11 C15 1.507(8) .
C12 H12A 0.9400 .

loop_
_geom_hbond_atom_site_label_D
_geom_hbond_atom_site_label_H
_geom_hbond_atom_site_label_A
_geom_hbond_distance_DH
_geom_hbond_distance_HA
_geom_hbond_distance_DA
_geom_hbond_angle_DHA
_geom_hbond_site_symmetry_A
O7 H1W O2 0.84(2) 1.88(2) 2.704(6) 168(6) 7_656
O7 H2W O8 0.83(2) 1.86(2) 2.684(6) 169(6) 5_666
O8 H3W O6 0.85(2) 1.99(3) 2.772(6) 152(5) 7_666
O8 H4W O3 0.847(19) 1.91(3) 2.736(6) 166(5) 3_455

loop_
_geom_torsion_atom_site_label_1
_geom_torsion_atom_site_label_2
_geom_torsion_atom_site_label_3
_geom_torsion_atom_site_label_4
_geom_torsion
_geom_torsion_site_symmetry_1
O4 Zn2 O1 C13 -173.6(3) 3_455
N6 Zn2 O1 C13 54.2(4) .
O7 Zn2 O1 C13 -66.0(4) .
C4 N1 N2 C3 0.4(7) .
C1 N1 N2 C3 178.7(6) .
O6 Zn1 N3 C4 164.9(4) 8_466
O6 Zn1 N3 C4 -51.1(5) 7_666
N3 Zn1 N3 C4 67.1(4) 2_656
O6 Zn1 N3 C3 -14.4(7) 8_466
O6 Zn1 N3 C3 129.6(6) 7_666
N3 Zn1 N3 C3 -112.2(7) 2_656
C6 N4 N5 C5 0.9(6) .
C2 N4 N5 C5 -178.7(5) .
O4 Zn2 N6 C6 152.9(4) 3_455
O1 Zn2 N6 C6 -83.5(5) .
O7 Zn2 N6 C6 37.0(5) .
O4 Zn2 N6 C5 -13.3(6) 3_455
O1 Zn2 N6 C5 110.3(5) .
O7 Zn2 N6 C5 -129.2(5) .
C4 N1 C1 C2 101.7(8) .
N2 N1 C1 C2 -76.1(7) .
C6 N4 C2 C1 -98.9(7) .
N5 N4 C2 C1 80.6(7) .
N1 C1 C2 N4 -71.5(7) .
N1 N2 C3 N3 -0.5(8) .
C4 N3 C3 N2 0.4(8) .
Zn1 N3 C3 N2 179.8(5) .
N2 N1 C4 N3 -0.2(7) .
C1 N1 C4 N3 -178.1(6) .
C3 N3 C4 N1 -0.1(7) .
Zn1 N3 C4 N1 -179.7(4) .
N4 N5 C5 N6 -0.8(7) .
C6 N6 C5 N5 0.4(7) .
Zn2 N6 C5 N5 168.8(4) .
N5 N4 C6 N6 -0.7(6) .
C2 N4 C6 N6 178.8(5) .
C5 N6 C6 N4 0.2(6) .
Zn2 N6 C6 N4 -168.8(4) .
C12 C7 C8 C9 1.0(8) .
C13 C7 C8 C9 -177.8(5) .
C7 C8 C9 C10 -2.1(8) .
C7 C8 C9 C14 177.3(5) .
C8 C9 C10 C11 1.6(9) .
C14 C9 C10 C11 -177.8(5) .
C9 C10 C11 C12 0.0(9) .
C9 C10 C11 C15 -179.1(5) .
C10 C11 C12 C7 -1.1(8) .
C15 C11 C12 C7 178.1(5) .
C8 C7 C12 C11 0.6(8) .
C13 C7 C12 C11 179.4(5) .
Zn2 O1 C13 O2 5.8(6) .
Zn2 O1 C13 C7 -174.1(4) .
C8 C7 C13 O2 -10.0(8) .
C12 C7 C13 O2 171.2(5) .
C8 C7 C13 O1 169.9(5) .
C12 C7 C13 O1 -8.9(7) .
Zn2 O4 C14 O3 4.5(7) 3_545
Zn2 O4 C14 C9 -174.8(4) 3_545
C8 C9 C14 O3 -1.4(8) .
C10 C9 C14 O3 177.9(5) .
C8 C9 C14 O4 177.9(5) .
C10 C9 C14 O4 -2.8(8) .
Zn1 O6 C15 O5 9.1(7) 7_666
Zn1 O6 C15 C11 -169.5(4) 7_666
C12 C11 C15 O5 -171.2(6) .
C10 C11 C15 O5 8.0(9) .
C12 C11 C15 O6 7.4(8) .
C10 C11 C15 O6 -173.4(5) .
